data_7227633
loop_
_publ_author_name
'Smirnov, Andrey S.'
'Nikolaev, Dmitriy N.'
'Gurzhiy, Vlad V.'
'Smirnov, Sergey N.'
'Suslonov, Vitaliy S.'
'Garabadzhiu, Alexander V.'
'Davidovich, Pavel B.'

_publ_section_title
;
 Conformational stabilization of isatin Schiff bases&#x00A0;--
 biologically active chemical probes
;
_journal_issue 17
_journal_name_full 'RSC Adv.'
_journal_page_first 10070
_journal_paper_doi 10.1039/C6RA26779C
_journal_volume 7
_journal_year 2017
_chemical_formula_moiety 'C17 H16 N2 O'
_chemical_formula_sum 'C17 H16 N2 O'
_chemical_formula_weight 264.32
_chemical_name_systematic
;
 ?
;
_space_group_crystal_system monoclinic
_space_group_IT_number 14
_space_group_name_Hall '-P 2ybc'
_space_group_name_H-M_alt 'P 1 21/c 1'
_symmetry_space_group_name_Hall '-P 2ybc'
_symmetry_space_group_name_H-M 'P 1 21/c 1'
_atom_sites_solution_hydrogens geom
_atom_sites_solution_primary direct
_audit_creation_date 2016-08-29
_audit_creation_method
;
Olex2 1.2
(compiled 2016.08.23 svn.r3337 for OlexSys, GUI svn.r5217)
;
_audit_update_record
;
2016-09-22 deposited with the CCDC.
2017-01-29 downloaded from the CCDC.
;
_cell_angle_alpha 90
_cell_angle_beta 102.182(3)
_cell_angle_gamma 90
_cell_formula_units_Z 4
_cell_length_a 10.2483(3)
_cell_length_b 8.1749(2)
_cell_length_c 16.2529(6)
_cell_measurement_reflns_used 4499
_cell_measurement_temperature 100(2)
_cell_measurement_theta_max 32.1060
_cell_measurement_theta_min 3.2150
_cell_volume 1330.99(7)
_computing_cell_refinement
;
CrysAlisPro, Agilent Technologies,
Version 1.171.36.32 (release 02-08-2013 CrysAlis171 .NET)
(compiled Aug  2 2013,16:46:58)
;
_computing_data_collection
;
CrysAlisPro, Agilent Technologies,
Version 1.171.36.32 (release 02-08-2013 CrysAlis171 .NET)
(compiled Aug  2 2013,16:46:58)
;
_computing_data_reduction
;
CrysAlisPro, Agilent Technologies,
Version 1.171.36.32 (release 02-08-2013 CrysAlis171 .NET)
(compiled Aug  2 2013,16:46:58)
;
_computing_molecular_graphics 'Olex2 (Dolomanov et al., 2009)'
_computing_publication_material 'Olex2 (Dolomanov et al., 2009)'
_computing_structure_refinement 'ShelXL (Sheldrick, 2008)'
_computing_structure_solution 'ShelXS (Sheldrick, 2008)'
_diffrn_ambient_temperature 100(2)
_diffrn_detector_area_resol_mean 16.2096
_diffrn_measured_fraction_theta_full 0.999
_diffrn_measured_fraction_theta_max 0.999
_diffrn_measurement_details
;
#__ type_ start__ end____ width___ exp.time_
  1 omega  -96.00  -54.00   1.0000   20.0000
omega____ theta____ kappa____ phi______ frames
    -      -25.4031  -38.0000  -30.0000 42

#__ type_ start__ end____ width___ exp.time_
  2 omega  -91.00  -35.00   1.0000   20.0000
omega____ theta____ kappa____ phi______ frames
    -      -25.4031 -178.0000   90.0000 56

#__ type_ start__ end____ width___ exp.time_
  3 omega  -63.00  -37.00   1.0000   20.0000
omega____ theta____ kappa____ phi______ frames
    -      -25.4031 -178.0000  120.0000 26

#__ type_ start__ end____ width___ exp.time_
  4 omega   -4.00   93.00   1.0000   20.0000
omega____ theta____ kappa____ phi______ frames
    -       26.4968   77.0000   30.0000 97

#__ type_ start__ end____ width___ exp.time_
  5 omega   58.00   99.00   1.0000   20.0000
omega____ theta____ kappa____ phi______ frames
    -       26.4968  178.0000 -150.0000 41

#__ type_ start__ end____ width___ exp.time_
  6 omega  -92.00  -27.00   1.0000   20.0000
omega____ theta____ kappa____ phi______ frames
    -      -25.4031  -57.0000  150.0000 65

#__ type_ start__ end____ width___ exp.time_
  7 omega  -43.00   43.00   1.0000   20.0000
omega____ theta____ kappa____ phi______ frames
    -      -25.4031   57.0000   30.0000 86

#__ type_ start__ end____ width___ exp.time_
  8 omega   27.00   57.00   1.0000   20.0000
omega____ theta____ kappa____ phi______ frames
    -       26.4968  -77.0000   30.0000 30
;
_diffrn_measurement_device_type 'Xcalibur, Eos'
_diffrn_measurement_method '\w scans'
_diffrn_orient_matrix_UB_11 0.0135527000
_diffrn_orient_matrix_UB_12 -0.0634800000
_diffrn_orient_matrix_UB_13 0.0303766000
_diffrn_orient_matrix_UB_21 -0.0411905000
_diffrn_orient_matrix_UB_22 0.0391882000
_diffrn_orient_matrix_UB_23 0.0240093000
_diffrn_orient_matrix_UB_31 -0.0559987000
_diffrn_orient_matrix_UB_32 -0.0442834000
_diffrn_orient_matrix_UB_33 -0.0222132000
_diffrn_radiation_monochromator graphite
_diffrn_radiation_type MoK\a
_diffrn_radiation_wavelength 0.71073
_diffrn_reflns_av_R_equivalents 0.0266
_diffrn_reflns_av_unetI/netI 0.0248
_diffrn_reflns_Laue_measured_fraction_full 0.999
_diffrn_reflns_Laue_measured_fraction_max 0.999
_diffrn_reflns_limit_h_max 12
_diffrn_reflns_limit_h_min -13
_diffrn_reflns_limit_k_max 10
_diffrn_reflns_limit_k_min -10
_diffrn_reflns_limit_l_max 20
_diffrn_reflns_limit_l_min -21
_diffrn_reflns_number 11162
_diffrn_reflns_point_group_measured_fraction_full 0.999
_diffrn_reflns_point_group_measured_fraction_max 0.999
_diffrn_reflns_theta_full 25.242
_diffrn_reflns_theta_max 27.500
_diffrn_reflns_theta_min 2.802
_diffrn_source 'Enhance (Mo) X-ray Source'
_exptl_absorpt_coefficient_mu 0.083
_exptl_absorpt_correction_T_max 1.00000
_exptl_absorpt_correction_T_min 0.96561
_exptl_absorpt_correction_type multi-scan
_exptl_absorpt_process_details
;
CrysAlisPro, Agilent Technologies,
Version 1.171.36.32 (release 02-08-2013 CrysAlis171 .NET)
(compiled Aug  2 2013,16:46:58)
Empirical absorption correction using spherical harmonics,
 implemented in SCALE3 ABSPACK scaling algorithm.
;
_exptl_crystal_colour orange
_exptl_crystal_density_diffrn 1.319
_exptl_crystal_description prism
_exptl_crystal_F_000 560
_exptl_crystal_size_max 0.18
_exptl_crystal_size_mid 0.10
_exptl_crystal_size_min 0.06
_refine_diff_density_max 0.305
_refine_diff_density_min -0.218
_refine_diff_density_rms 0.044
_refine_ls_extinction_method none
_refine_ls_goodness_of_fit_ref 1.037
_refine_ls_hydrogen_treatment constr
_refine_ls_matrix_type full
_refine_ls_number_parameters 184
_refine_ls_number_reflns 3053
_refine_ls_number_restraints 0
_refine_ls_restrained_S_all 1.037
_refine_ls_R_factor_all 0.0434
_refine_ls_R_factor_gt 0.0377
_refine_ls_shift/su_max 0.000
_refine_ls_shift/su_mean 0.000
_refine_ls_structure_factor_coef Fsqd
_refine_ls_weighting_details 'w=1/[\s^2^(Fo^2^)+(0.0442P)^2^+0.4988P] where P=(Fo^2^+2Fc^2^)/3'
_refine_ls_weighting_scheme calc
_refine_ls_wR_factor_gt 0.0924
_refine_ls_wR_factor_ref 0.0965
_reflns_Friedel_coverage 0.000
_reflns_number_gt 2689
_reflns_number_total 3053
_reflns_threshold_expression 'I > 2\s(I)'
_cod_data_source_file c6ra26779c2.cif
_cod_data_source_block Compound_2_as32
_cod_original_cell_volume 1330.99(8)
_cod_database_code 7227633
_shelxl_version_number 2013-4
_shelx_space_group_comment
;
The symmetry employed for this shelxl refinement is uniquely defined
by the following loop, which should always be used as a source of
symmetry information in preference to the above space-group names.
They are only intended as comments.
;
_reflns_odcompleteness_completeness 99.88
_reflns_odcompleteness_iscentric 1
_reflns_odcompleteness_theta 30.01
_olex2_refinement_description
;
1. Fixed Uiso
 At 1.2 times of:
  All C(H) groups
 At 1.5 times of:
  All C(H,H,H) groups
2.a Aromatic/amide H refined with riding coordinates:
 C7(H7), C8(H8), C14(H14), C15(H15), C16(H16), C17(H17), C18(H18)
2.b Idealised Me refined as rotating group:
 C10(H10A,H10B,H10C), C19(H19A,H19B,H19C), C20(H20A,H20B,H20C)
;

loop_
_space_group_symop_operation_xyz
'x, y, z'
'-x, y+1/2, -z+1/2'
'-x, -y, -z'
'x, -y-1/2, z-1/2'

loop_
_atom_site_label
_atom_site_type_symbol
_atom_site_fract_x
_atom_site_fract_y
_atom_site_fract_z
_atom_site_U_iso_or_equiv
_atom_site_adp_type
_atom_site_occupancy
_atom_site_site_symmetry_order
_atom_site_calc_flag
_atom_site_refinement_flags_posn
N1 N 0.47606(9) 0.81979(11) 0.09172(6) 0.0159(2) Uani 1 1 d .
C2 C 0.34999(11) 0.76792(14) 0.09519(7) 0.0167(2) Uani 1 1 d .
C3 C 0.28118(11) 0.91437(13) 0.12654(7) 0.0151(2) Uani 1 1 d .
C4 C 0.38034(11) 1.04594(13) 0.14040(6) 0.0146(2) Uani 1 1 d .
C5 C 0.49722(11) 0.98540(13) 0.11805(6) 0.0148(2) Uani 1 1 d .
C6 C 0.61114(11) 1.08168(14) 0.12354(7) 0.0163(2) Uani 1 1 d .
C7 C 0.60069(11) 1.24142(14) 0.15386(7) 0.0182(2) Uani 1 1 d .
H7 H 0.6742 1.3102 0.1590 0.022 Uiso 1 1 calc R
C8 C 0.48649(11) 1.30195(14) 0.17654(7) 0.0183(2) Uani 1 1 d .
H8 H 0.4860 1.4087 0.1962 0.022 Uiso 1 1 calc R
C9 C 0.37257(11) 1.20541(14) 0.17034(7) 0.0159(2) Uani 1 1 d .
C10 C 0.57096(11) 0.70814(14) 0.06630(7) 0.0194(2) Uani 1 1 d .
H10A H 0.5337 0.6000 0.0600 0.029 Uiso 1 1 calc GR
H10B H 0.6522 0.7071 0.1085 0.029 Uiso 1 1 calc GR
H10C H 0.5896 0.7437 0.0137 0.029 Uiso 1 1 calc GR
O11 O 0.30436(8) 0.63225(10) 0.07693(6) 0.0228(2) Uani 1 1 d .
N12 N 0.16226(9) 0.92275(12) 0.13837(6) 0.0186(2) Uani 1 1 d .
C13 C 0.07382(11) 0.78623(14) 0.12216(7) 0.0170(2) Uani 1 1 d .
C14 C -0.00803(12) 0.76418(15) 0.04295(7) 0.0202(2) Uani 1 1 d .
H14 H -0.0017 0.8346 -0.0010 0.024 Uiso 1 1 calc R
C15 C -0.09930(12) 0.63609(15) 0.03003(8) 0.0218(3) Uani 1 1 d .
H15 H -0.1531 0.6199 -0.0230 0.026 Uiso 1 1 calc R
C16 C -0.11074(11) 0.53232(15) 0.09560(8) 0.0213(3) Uani 1 1 d .
H16 H -0.1714 0.4463 0.0864 0.026 Uiso 1 1 calc R
C17 C -0.03162(12) 0.55710(15) 0.17482(8) 0.0237(3) Uani 1 1 d .
H17 H -0.0399 0.4883 0.2190 0.028 Uiso 1 1 calc R
C18 C 0.06013(12) 0.68458(15) 0.18841(8) 0.0217(3) Uani 1 1 d .
H18 H 0.1124 0.7019 0.2419 0.026 Uiso 1 1 calc R
C19 C 0.24955(12) 1.27040(14) 0.19572(7) 0.0199(2) Uani 1 1 d .
H19A H 0.1732 1.2517 0.1511 0.030 Uiso 1 1 calc GR
H19B H 0.2596 1.3857 0.2066 0.030 Uiso 1 1 calc GR
H19C H 0.2373 1.2153 0.2457 0.030 Uiso 1 1 calc GR
C20 C 0.73961(11) 1.02838(15) 0.09973(7) 0.0199(2) Uani 1 1 d .
H20A H 0.7860 0.9534 0.1412 0.030 Uiso 1 1 calc GR
H20B H 0.7947 1.1224 0.0971 0.030 Uiso 1 1 calc GR
H20C H 0.7196 0.9755 0.0458 0.030 Uiso 1 1 calc GR

loop_
_atom_site_aniso_label
_atom_site_aniso_U_11
_atom_site_aniso_U_22
_atom_site_aniso_U_33
_atom_site_aniso_U_23
_atom_site_aniso_U_13
_atom_site_aniso_U_12
N1 0.0158(4) 0.0142(5) 0.0182(4) -0.0016(4) 0.0046(4) 0.0005(4)
C2 0.0170(5) 0.0159(5) 0.0169(5) -0.0003(4) 0.0026(4) 0.0006(4)
C3 0.0176(5) 0.0141(5) 0.0130(5) 0.0007(4) 0.0024(4) 0.0003(4)
C4 0.0159(5) 0.0155(5) 0.0121(5) 0.0008(4) 0.0023(4) -0.0008(4)
C5 0.0177(5) 0.0146(5) 0.0117(5) 0.0011(4) 0.0019(4) 0.0006(4)
C6 0.0160(5) 0.0192(5) 0.0135(5) 0.0020(4) 0.0026(4) -0.0002(4)
C7 0.0176(5) 0.0185(5) 0.0176(5) 0.0014(4) 0.0015(4) -0.0051(4)
C8 0.0225(6) 0.0152(5) 0.0166(5) -0.0018(4) 0.0031(4) -0.0018(4)
C9 0.0181(5) 0.0169(5) 0.0127(5) 0.0009(4) 0.0031(4) 0.0007(4)
C10 0.0179(5) 0.0181(5) 0.0226(6) -0.0022(4) 0.0049(4) 0.0032(4)
O11 0.0203(4) 0.0152(4) 0.0329(5) -0.0045(3) 0.0055(3) -0.0021(3)
N12 0.0174(4) 0.0170(5) 0.0219(5) -0.0024(4) 0.0058(4) -0.0016(4)
C13 0.0145(5) 0.0148(5) 0.0231(6) -0.0027(4) 0.0075(4) 0.0010(4)
C14 0.0222(6) 0.0195(6) 0.0202(6) 0.0005(4) 0.0075(4) -0.0016(5)
C15 0.0192(5) 0.0228(6) 0.0231(6) -0.0035(5) 0.0038(4) -0.0023(5)
C16 0.0171(5) 0.0176(5) 0.0318(6) -0.0030(5) 0.0111(5) -0.0030(4)
C17 0.0276(6) 0.0187(6) 0.0276(6) 0.0046(5) 0.0123(5) 0.0002(5)
C18 0.0230(6) 0.0204(6) 0.0209(6) 0.0008(5) 0.0028(5) 0.0002(5)
C19 0.0217(6) 0.0170(5) 0.0221(6) -0.0033(4) 0.0074(4) 0.0003(5)
C20 0.0164(5) 0.0228(6) 0.0213(5) 0.0001(5) 0.0055(4) -0.0019(5)

loop_
_atom_type_symbol
_atom_type_description
_atom_type_scat_dispersion_real
_atom_type_scat_dispersion_imag
_atom_type_scat_source
C C 0.0033 0.0016 'International Tables Vol C Tables 4.2.6.8 and 6.1.1.4'
H H 0.0000 0.0000 'International Tables Vol C Tables 4.2.6.8 and 6.1.1.4'
N N 0.0061 0.0033 'International Tables Vol C Tables 4.2.6.8 and 6.1.1.4'
O O 0.0106 0.0060 'International Tables Vol C Tables 4.2.6.8 and 6.1.1.4'

loop_
_geom_angle_atom_site_label_1
_geom_angle_atom_site_label_2
_geom_angle_atom_site_label_3
_geom_angle
C2 N1 C5 111.52(9)
C2 N1 C10 120.61(9)
C5 N1 C10 127.84(9)
N1 C2 C3 106.02(9)
O11 C2 N1 126.07(11)
O11 C2 C3 127.91(10)
C4 C3 C2 105.80(9)
N12 C3 C2 127.91(10)
N12 C3 C4 126.28(10)
C5 C4 C3 107.56(9)
C9 C4 C3 130.48(10)
C9 C4 C5 121.96(10)
C4 C5 N1 109.09(9)
C6 C5 N1 128.94(10)
C6 C5 C4 121.97(10)
C5 C6 C7 114.91(10)
C5 C6 C20 125.66(10)
C7 C6 C20 119.43(10)
C6 C7 H7 118.2
C8 C7 C6 123.61(10)
C8 C7 H7 118.2
C7 C8 H8 119.4
C7 C8 C9 121.20(11)
C9 C8 H8 119.4
C4 C9 C19 122.48(10)
C8 C9 C4 116.35(10)
C8 C9 C19 121.17(10)
N1 C10 H10A 109.5
N1 C10 H10B 109.5
N1 C10 H10C 109.5
H10A C10 H10B 109.5
H10A C10 H10C 109.5
H10B C10 H10C 109.5
C3 N12 C13 121.35(10)
C14 C13 N12 120.50(10)
C18 C13 N12 119.24(10)
C18 C13 C14 119.94(10)
C13 C14 H14 120.3
C15 C14 C13 119.48(11)
C15 C14 H14 120.3
C14 C15 H15 119.7
C16 C15 C14 120.54(11)
C16 C15 H15 119.7
C15 C16 H16 120.1
C17 C16 C15 119.84(11)
C17 C16 H16 120.1
C16 C17 H17 119.9
C16 C17 C18 120.11(11)
C18 C17 H17 119.9
C13 C18 H18 120.0
C17 C18 C13 120.03(11)
C17 C18 H18 120.0
C9 C19 H19A 109.5
C9 C19 H19B 109.5
C9 C19 H19C 109.5
H19A C19 H19B 109.5
H19A C19 H19C 109.5
H19B C19 H19C 109.5
C6 C20 H20A 109.5
C6 C20 H20B 109.5
C6 C20 H20C 109.5
H20A C20 H20B 109.5
H20A C20 H20C 109.5
H20B C20 H20C 109.5

loop_
_geom_bond_atom_site_label_1
_geom_bond_atom_site_label_2
_geom_bond_distance
N1 C2 1.3723(14)
N1 C5 1.4226(14)
N1 C10 1.4558(14)
C2 C3 1.5303(15)
C2 O11 1.2158(14)
C3 C4 1.4642(15)
C3 N12 1.2751(14)
C4 C5 1.4126(15)
C4 C9 1.3997(15)
C5 C6 1.3952(15)
C6 C7 1.4078(16)
C6 C20 1.5126(15)
C7 H7 0.9300
C7 C8 1.3902(16)
C8 H8 0.9300
C8 C9 1.3951(16)
C9 C19 1.5037(16)
C10 H10A 0.9600
C10 H10B 0.9600
C10 H10C 0.9600
N12 C13 1.4267(14)
C13 C14 1.3920(16)
C13 C18 1.3906(16)
C14 H14 0.9300
C14 C15 1.3901(16)
C15 H15 0.9300
C15 C16 1.3863(17)
C16 H16 0.9300
C16 C17 1.3840(18)
C17 H17 0.9300
C17 C18 1.3897(17)
C18 H18 0.9300
C19 H19A 0.9600
C19 H19B 0.9600
C19 H19C 0.9600
C20 H20A 0.9600
C20 H20B 0.9600
C20 H20C 0.9600

loop_
_geom_torsion_atom_site_label_1
_geom_torsion_atom_site_label_2
_geom_torsion_atom_site_label_3
_geom_torsion_atom_site_label_4
_geom_torsion
N1 C2 C3 C4 -0.76(11)
N1 C2 C3 N12 179.09(11)
N1 C5 C6 C7 -178.73(10)
N1 C5 C6 C20 1.54(18)
C2 N1 C5 C4 0.32(12)
C2 N1 C5 C6 179.88(11)
C2 C3 C4 C5 0.95(11)
C2 C3 C4 C9 -178.61(11)
C2 C3 N12 C13 -0.21(17)
C3 C4 C5 N1 -0.81(12)
C3 C4 C5 C6 179.59(9)
C3 C4 C9 C8 179.83(11)
C3 C4 C9 C19 0.57(18)
C3 N12 C13 C14 -89.86(14)
C3 N12 C13 C18 96.66(13)
C4 C3 N12 C13 179.61(10)
C4 C5 C6 C7 0.78(15)
C4 C5 C6 C20 -178.95(10)
C5 N1 C2 C3 0.29(12)
C5 N1 C2 O11 -179.55(11)
C5 C4 C9 C8 0.32(15)
C5 C4 C9 C19 -178.95(10)
C5 C6 C7 C8 -0.37(16)
C6 C7 C8 C9 -0.06(17)
C7 C8 C9 C4 0.10(16)
C7 C8 C9 C19 179.37(10)
C9 C4 C5 N1 178.80(9)
C9 C4 C5 C6 -0.80(16)
C10 N1 C2 C3 178.28(9)
C10 N1 C2 O11 -1.57(17)
C10 N1 C5 C4 -177.49(10)
C10 N1 C5 C6 2.07(18)
O11 C2 C3 C4 179.08(11)
O11 C2 C3 N12 -1.07(19)
N12 C3 C4 C5 -178.90(10)
N12 C3 C4 C9 1.53(19)
N12 C13 C14 C15 -176.03(10)
N12 C13 C18 C17 176.01(10)
C13 C14 C15 C16 1.06(18)
C14 C13 C18 C17 2.49(18)
C14 C15 C16 C17 0.60(18)
C15 C16 C17 C18 -0.71(18)
C16 C17 C18 C13 -0.83(18)
C18 C13 C14 C15 -2.60(17)
C20 C6 C7 C8 179.38(10)
